data_7230220
loop_
_publ_author_name
'Puttreddy, Rakesh'
'von Essen, Carolina'
'Peuronen, Anssi'
'Lahtinen, Manu'
'Rissanen, Kari'

_publ_section_title
;
 Halogen bonds in 2,5-dihalopyridine-copper(ii) chloride complexes
;
_journal_issue 14
_journal_name_full CrystEngComm
_journal_page_first 1954
_journal_paper_doi 10.1039/C8CE00209F
_journal_volume 20
_journal_year 2018
_chemical_formula_moiety 'C20 H12 Br4 Cl4 Cu2 F4 N4'
_chemical_formula_sum 'C20 H12 Br4 Cl4 Cu2 F4 N4'
_chemical_formula_weight 972.86
_space_group_crystal_system monoclinic
_space_group_IT_number 12
_space_group_name_Hall '-C 2y'
_space_group_name_H-M_alt 'C 1 2/m 1'
_symmetry_space_group_name_Hall '-C 2y'
_symmetry_space_group_name_H-M 'C 1 2/m 1'
_atom_sites_solution_hydrogens geom
_atom_sites_solution_primary direct
_audit_creation_date 2018-01-23
_audit_creation_method
;
Olex2 1.2
(compiled 2017.07.20 svn.r3457 for OlexSys, GUI svn.r5370)
;
_audit_update_record
;
2018-02-01 deposited with the CCDC.
2018-03-02 downloaded from the CCDC.
;
_cell_angle_alpha 90
_cell_angle_beta 91.82(3)
_cell_angle_gamma 90
_cell_formula_units_Z 2
_cell_length_a 14.946(3)
_cell_length_b 15.233(3)
_cell_length_c 6.7384(13)
_cell_measurement_reflns_used 1702
_cell_measurement_temperature 170.0(1)
_cell_measurement_theta_max 27.485
_cell_measurement_theta_min 0.407
_cell_volume 1533.4(5)
_computing_molecular_graphics 'Olex2 (Dolomanov et al., 2009)'
_computing_publication_material 'Olex2 (Dolomanov et al., 2009)'
_computing_structure_refinement 'ShelXL (Sheldrick, 2015)'
_computing_structure_solution 'ShelXT (Sheldrick, 2015)'
_diffrn_ambient_temperature 170.0(1)
_diffrn_measured_fraction_theta_full 0.994
_diffrn_measured_fraction_theta_max 0.994
_diffrn_measurement_device_type 'Bruker P4'
_diffrn_measurement_method '\w scans'
_diffrn_radiation_monochromator graphite
_diffrn_radiation_type MoK\a
_diffrn_radiation_wavelength 0.71073
_diffrn_reflns_av_R_equivalents 0.0270
_diffrn_reflns_av_unetI/netI 0.0288
_diffrn_reflns_Laue_measured_fraction_full 0.994
_diffrn_reflns_Laue_measured_fraction_max 0.994
_diffrn_reflns_limit_h_max 17
_diffrn_reflns_limit_h_min -13
_diffrn_reflns_limit_k_max 17
_diffrn_reflns_limit_k_min -18
_diffrn_reflns_limit_l_max 6
_diffrn_reflns_limit_l_min -8
_diffrn_reflns_number 4678
_diffrn_reflns_point_group_measured_fraction_full 0.994
_diffrn_reflns_point_group_measured_fraction_max 0.994
_diffrn_reflns_theta_full 25.245
_diffrn_reflns_theta_max 25.245
_diffrn_reflns_theta_min 2.674
_exptl_absorpt_coefficient_mu 6.990
_exptl_absorpt_correction_T_max 0.7458
_exptl_absorpt_correction_T_min 0.4994
_exptl_absorpt_correction_type multi-scan
_exptl_absorpt_process_details
'SADABS-2012/1 (Bruker,2012) was used for absorption correction. wR2(int) was 0.1413 before and 0.0512 after correction. The Ratio of minimum to maximum transmission is 0.6696. The \l/2 correction factor is 0.0015.'
_exptl_crystal_colour green
_exptl_crystal_colour_primary green
_exptl_crystal_density_diffrn 2.107
_exptl_crystal_description block
_exptl_crystal_F_000 924
_exptl_crystal_size_max 0.13
_exptl_crystal_size_mid 0.13
_exptl_crystal_size_min 0.1
_refine_diff_density_max 0.275
_refine_diff_density_min -0.372
_refine_diff_density_rms 0.069
_refine_ls_extinction_method none
_refine_ls_goodness_of_fit_ref 1.079
_refine_ls_hydrogen_treatment constr
_refine_ls_matrix_type full
_refine_ls_number_parameters 91
_refine_ls_number_reflns 1436
_refine_ls_number_restraints 0
_refine_ls_restrained_S_all 1.079
_refine_ls_R_factor_all 0.0226
_refine_ls_R_factor_gt 0.0197
_refine_ls_shift/su_max 0.001
_refine_ls_shift/su_mean 0.000
_refine_ls_structure_factor_coef Fsqd
_refine_ls_weighting_details 'w=1/[\s^2^(Fo^2^)+(0.0137P)^2^+2.2744P] where P=(Fo^2^+2Fc^2^)/3'
_refine_ls_weighting_scheme calc
_refine_ls_wR_factor_gt 0.0473
_refine_ls_wR_factor_ref 0.0483
_reflns_Friedel_coverage 0.000
_reflns_number_gt 1320
_reflns_number_total 1436
_reflns_threshold_expression 'I > 2\s(I)'
_cod_data_source_file c8ce00209f2.cif
_cod_data_source_block 5_1_4_CuCl2_2
_cod_depositor_comments 'Adding full bibliography for 7230211--7230222.cif.'
_cod_database_code 7230220
_shelx_shelxl_version_number 2014/7
_shelx_space_group_comment
;
The symmetry employed for this shelxl refinement is uniquely defined
by the following loop, which should always be used as a source of
symmetry information in preference to the above space-group names.
They are only intended as comments.
;
_olex2_refinement_description
;
1. Fixed Uiso
 At 1.2 times of:
  All C(H) groups
2.a Aromatic/amide H refined with riding coordinates:
 C3(H3), C4(H4), C6(H6)
;
_olex2_submission_special_instructions 'No special instructions were received'

loop_
_space_group_symop_operation_xyz
'x, y, z'
'-x, y, -z'
'x+1/2, y+1/2, z'
'-x+1/2, y+1/2, -z'
'-x, -y, -z'
'x, -y, z'
'-x+1/2, -y+1/2, -z'
'x+1/2, -y+1/2, z'

loop_
_atom_site_label
_atom_site_type_symbol
_atom_site_fract_x
_atom_site_fract_y
_atom_site_fract_z
_atom_site_U_iso_or_equiv
_atom_site_adp_type
_atom_site_occupancy
_atom_site_site_symmetry_order
_atom_site_calc_flag
_atom_site_refinement_flags_posn
_atom_site_refinement_flags_adp
_atom_site_refinement_flags_occupancy
Br2 Br 0.29868(2) 0.37915(2) 0.88240(3) 0.02943(10) Uani 1 1 d . . .
Cu1 Cu 0.37886(3) 0.5000 0.50691(5) 0.01787(11) Uani 1 2 d S T P
Cl1 Cl 0.25497(6) 0.5000 0.30317(12) 0.02451(19) Uani 1 2 d S T P
Cl1' Cl 0.48920(5) 0.5000 0.74824(10) 0.02041(18) Uani 1 2 d S T P
F5 F 0.43121(11) 0.19148(10) 0.1827(2) 0.0396(4) Uani 1 1 d . . .
N1 N 0.37375(13) 0.36453(13) 0.5143(3) 0.0202(4) Uani 1 1 d . . .
C2 C 0.34354(16) 0.31687(15) 0.6648(3) 0.0226(5) Uani 1 1 d . . .
C3 C 0.34271(17) 0.22593(16) 0.6666(4) 0.0280(6) Uani 1 1 d . . .
H3 H 0.3222 0.1955 0.7758 0.034 Uiso 1 1 calc R . .
C4 C 0.37279(17) 0.18126(16) 0.5040(4) 0.0301(6) Uani 1 1 d . . .
H4 H 0.3735 0.1202 0.4999 0.036 Uiso 1 1 calc R . .
C5 C 0.40148(17) 0.23060(16) 0.3492(4) 0.0263(6) Uani 1 1 d . . .
C6 C 0.40220(16) 0.32074(16) 0.3549(3) 0.0229(5) Uani 1 1 d . . .
H6 H 0.4227 0.3520 0.2468 0.027 Uiso 1 1 calc R . .

loop_
_atom_site_aniso_label
_atom_site_aniso_U_11
_atom_site_aniso_U_22
_atom_site_aniso_U_33
_atom_site_aniso_U_23
_atom_site_aniso_U_13
_atom_site_aniso_U_12
Br2 0.03506(18) 0.02838(16) 0.02530(15) -0.00032(9) 0.00818(11) -0.00473(11)
Cu1 0.0209(2) 0.0153(2) 0.0174(2) 0.000 -0.00054(15) 0.000
Cl1 0.0232(4) 0.0233(4) 0.0266(4) 0.000 -0.0043(3) 0.000
Cl1' 0.0218(4) 0.0232(4) 0.0161(4) 0.000 -0.0005(3) 0.000
F5 0.0466(10) 0.0293(8) 0.0435(9) -0.0144(7) 0.0103(7) 0.0003(7)
N1 0.0215(11) 0.0187(10) 0.0203(10) -0.0003(8) -0.0023(8) -0.0016(8)
C2 0.0206(13) 0.0221(12) 0.0249(12) 0.0011(10) -0.0018(9) -0.0015(11)
C3 0.0282(14) 0.0237(13) 0.0321(13) 0.0056(11) -0.0001(11) -0.0037(11)
C4 0.0291(15) 0.0160(12) 0.0451(16) 0.0000(11) -0.0029(12) 0.0000(11)
C5 0.0226(14) 0.0241(13) 0.0321(13) -0.0073(11) -0.0014(10) 0.0001(11)
C6 0.0226(13) 0.0238(12) 0.0223(11) -0.0013(10) 0.0000(9) -0.0028(11)

loop_
_atom_type_symbol
_atom_type_description
_atom_type_scat_dispersion_real
_atom_type_scat_dispersion_imag
_atom_type_scat_source
C C 0.0033 0.0016 'International Tables Vol C Tables 4.2.6.8 and 6.1.1.4'
H H 0.0000 0.0000 'International Tables Vol C Tables 4.2.6.8 and 6.1.1.4'
Br Br -0.2901 2.4595 'International Tables Vol C Tables 4.2.6.8 and 6.1.1.4'
Cl Cl 0.1484 0.1585 'International Tables Vol C Tables 4.2.6.8 and 6.1.1.4'
Cu Cu 0.3201 1.2651 'International Tables Vol C Tables 4.2.6.8 and 6.1.1.4'
F F 0.0171 0.0103 'International Tables Vol C Tables 4.2.6.8 and 6.1.1.4'
N N 0.0061 0.0033 'International Tables Vol C Tables 4.2.6.8 and 6.1.1.4'

loop_
_geom_angle_atom_site_label_1
_geom_angle_atom_site_label_2
_geom_angle_atom_site_label_3
_geom_angle
_geom_angle_site_symmetry_1
_geom_angle_site_symmetry_3
Cl1 Cu1 Cl1' 102.51(3) . 5_666
Cl1 Cu1 Cl1' 171.70(3) . .
Cl1' Cu1 Cl1' 85.79(3) . 5_666
N1 Cu1 Cl1 89.11(6) . .
N1 Cu1 Cl1 89.11(6) 6_565 .
N1 Cu1 Cl1' 92.54(6) 6_565 5_666
N1 Cu1 Cl1' 92.54(6) . 5_666
N1 Cu1 Cl1' 90.53(5) . .
N1 Cu1 Cl1' 90.53(5) 6_565 .
N1 Cu1 N1 174.87(11) 6_565 .
Cu1 Cl1' Cu1 94.21(3) . 5_666
C2 N1 Cu1 125.04(16) . .
C2 N1 C6 117.4(2) . .
C6 N1 Cu1 117.60(15) . .
N1 C2 Br2 116.95(17) . .
N1 C2 C3 123.6(2) . .
C3 C2 Br2 119.50(18) . .
C2 C3 H3 120.5 . .
C4 C3 C2 118.9(2) . .
C4 C3 H3 120.5 . .
C3 C4 H4 121.5 . .
C5 C4 C3 117.0(2) . .
C5 C4 H4 121.5 . .
F5 C5 C4 120.6(2) . .
F5 C5 C6 117.3(2) . .
C4 C5 C6 122.1(2) . .
N1 C6 C5 121.0(2) . .
N1 C6 H6 119.5 . .
C5 C6 H6 119.5 . .

loop_
_geom_bond_atom_site_label_1
_geom_bond_atom_site_label_2
_geom_bond_distance
_geom_bond_site_symmetry_2
Br2 C2 1.887(2) .
Cu1 Cl1 2.2697(11) .
Cu1 Cl1' 2.6573(11) 5_666
Cu1 Cl1' 2.2788(11) .
Cu1 N1 2.0657(19) 6_565
Cu1 N1 2.066(2) .
Cl1' Cu1 2.6572(11) 5_666
F5 C5 1.358(3) .
N1 C2 1.337(3) .
N1 C6 1.345(3) .
C2 C3 1.385(3) .
C3 H3 0.9300 .
C3 C4 1.377(4) .
C4 H4 0.9300 .
C4 C5 1.366(4) .
C5 C6 1.374(3) .
C6 H6 0.9300 .

loop_
_geom_torsion_atom_site_label_1
_geom_torsion_atom_site_label_2
_geom_torsion_atom_site_label_3
_geom_torsion_atom_site_label_4
_geom_torsion
Br2 C2 C3 C4 177.80(19)
Cu1 N1 C2 Br2 2.2(3)
Cu1 N1 C2 C3 -178.66(19)
Cu1 N1 C6 C5 179.53(19)
F5 C5 C6 N1 179.9(2)
N1 C2 C3 C4 -1.3(4)
C2 N1 C6 C5 -1.1(3)
C2 C3 C4 C5 -0.3(4)
C3 C4 C5 F5 -179.3(2)
C3 C4 C5 C6 1.2(4)
C4 C5 C6 N1 -0.5(4)
C6 N1 C2 Br2 -177.16(17)
C6 N1 C2 C3 2.0(4)
